data_2207017
loop_
_publ_author_name
'Nasiri, Hamid Reza'
'Schwalbe, Harald'
'Bolte, Michael'
'W\"ohnert, Jens'

_publ_section_title
;
 <i>N</i>^9^,<i>N</i>^7^-Dimethylhypoxanthinium iodide
;
_journal_coeditor_code NC6045
_journal_issue 10
_journal_name_full 'Acta Crystallographica Section E'
_journal_page_first o3353
_journal_page_last o3354
_journal_paper_doi 10.1107/S1600536805029375
_journal_volume 61
_journal_year 2005
_chemical_formula_iupac 'C7 H9 N4 O +, I -'
_chemical_formula_moiety 'C7 H9 N4 O +, I -'
_chemical_formula_sum 'C7 H9 I N4 O'
_chemical_formula_weight 292.08
_chemical_name_systematic
;
N^9^,N^7^-Dimethylhypoxanthinium iodide
;
_space_group_IT_number 14
_symmetry_cell_setting monoclinic
_symmetry_space_group_name_Hall '-P 2yn'
_symmetry_space_group_name_H-M 'P 1 21/n 1'
_atom_sites_solution_hydrogens geom
_atom_sites_solution_primary direct
_atom_sites_solution_secondary difmap
_audit_creation_method SHELXL-97
_cell_angle_alpha 90.00
_cell_angle_beta 90.063(12)
_cell_angle_gamma 90.00
_cell_formula_units_Z 4
_cell_length_a 7.5961(13)
_cell_length_b 11.6988(12)
_cell_length_c 11.8222(15)
_cell_measurement_reflns_used 10175
_cell_measurement_temperature 173(2)
_cell_measurement_theta_max 25.7
_cell_measurement_theta_min 3.5
_cell_volume 1050.6(2)
_computing_cell_refinement X-AREA
_computing_data_collection 'X-AREA (Stoe & Cie, 2001)'
_computing_data_reduction X-AREA
_computing_molecular_graphics 'XP in SHELXTL-Plus (Sheldrick, 1991)'
_computing_publication_material 'SHELXL97 and PLATON (Spek, 2003)'
_computing_structure_refinement 'SHELXL97 (Sheldrick, 1997)'
_computing_structure_solution 'SHELXS97 (Sheldrick, 1990)'
_diffrn_ambient_temperature 173(2)
_diffrn_measured_fraction_theta_full 0.960
_diffrn_measured_fraction_theta_max 0.947
_diffrn_measurement_device_type 'Stoe IPDS-II two-circle'
_diffrn_measurement_method \w
_diffrn_radiation_monochromator graphite
_diffrn_radiation_source 'fine-focus sealed tube'
_diffrn_radiation_type MoK\a
_diffrn_radiation_wavelength 0.71073
_diffrn_reflns_av_R_equivalents 0.0467
_diffrn_reflns_av_sigmaI/netI 0.0351
_diffrn_reflns_limit_h_max 8
_diffrn_reflns_limit_h_min -9
_diffrn_reflns_limit_k_max 14
_diffrn_reflns_limit_k_min -14
_diffrn_reflns_limit_l_max 14
_diffrn_reflns_limit_l_min -14
_diffrn_reflns_number 6468
_diffrn_reflns_theta_full 25.00
_diffrn_reflns_theta_max 25.57
_diffrn_reflns_theta_min 3.63
_diffrn_standards_decay_% 0
_diffrn_standards_interval_time 0
_diffrn_standards_number 0
_exptl_absorpt_coefficient_mu 3.018
_exptl_absorpt_correction_T_max 0.9149
_exptl_absorpt_correction_T_min 0.5191
_exptl_absorpt_correction_type multi-scan
_exptl_absorpt_process_details '(MULABS; Spek, 2003; Blessing, 1995)'
_exptl_crystal_colour 'light red'
_exptl_crystal_density_diffrn 1.847
_exptl_crystal_density_method 'not measured'
_exptl_crystal_description plate
_exptl_crystal_F_000 560
_exptl_crystal_size_max 0.25
_exptl_crystal_size_mid 0.19
_exptl_crystal_size_min 0.03
_refine_diff_density_max 1.407
_refine_diff_density_min -1.445
_refine_ls_extinction_method none
_refine_ls_goodness_of_fit_ref 1.022
_refine_ls_hydrogen_treatment constr
_refine_ls_matrix_type full
_refine_ls_number_parameters 120
_refine_ls_number_reflns 1866
_refine_ls_number_restraints 0
_refine_ls_restrained_S_all 1.022
_refine_ls_R_factor_all 0.0567
_refine_ls_R_factor_gt 0.0419
_refine_ls_shift/su_max 0.001
_refine_ls_shift/su_mean 0.000
_refine_ls_structure_factor_coef Fsqd
_refine_ls_weighting_details 'calc w = 1/[\s^2^(Fo^2^)+(0.0735P)^2^] where P = (Fo^2^+2Fc^2^)/3'
_refine_ls_weighting_scheme calc
_refine_ls_wR_factor_gt 0.1011
_refine_ls_wR_factor_ref 0.1078
_reflns_number_gt 1496
_reflns_number_total 1866
_reflns_threshold_expression I>2\s(I)
_cod_data_source_file nc6045.cif
_cod_data_source_block I
_cod_depositor_comments
;
The following automatic conversions were performed:
'_symmetry_cell_setting' value 'Monoclinic' changed to 'monoclinic'
according to '/home/saulius/struct/CIF-dictionaries/cif_core.dic'
dictionary named 'cif_core.dic' version 2.4.1 from 2010-06-29.

Automatic conversion script
Id: cif_fix_enum 1527 2010-12-29 10:47:43Z saulius 

The following automatic conversions were performed:

'_symmetry_cell_setting' value 'Monoclinic' changed to 'monoclinic'
according to /home/saulius/struct/CIF-dictionaries/cif_core.dic
dictionary named 'cif_core.dic' version 2.4.1 from 2010-06-29.

Automatic conversion script
Id: cif_fix_values 1715 2011-07-08 13:25:40Z adriana 
;
_cod_original_sg_symbol_H-M 'P 21/n'
_cod_database_code 2207017
_cod_database_fobs_code 2207017

loop_
_symmetry_equiv_pos_as_xyz
'x, y, z'
'-x+1/2, y+1/2, -z+1/2'
'-x, -y, -z'
'x-1/2, -y-1/2, z-1/2'

loop_
_atom_site_label
_atom_site_fract_x
_atom_site_fract_y
_atom_site_fract_z
_atom_site_U_iso_or_equiv
_atom_site_adp_type
_atom_site_calc_flag
_atom_site_refinement_flags
_atom_site_occupancy
_atom_site_type_symbol
I1 0.63483(6) 0.82380(3) 0.61953(3) 0.03638(18) Uani d . 1 I
O1 0.3918(8) 0.4809(5) 0.7249(5) 0.0672(16) Uani d . 1 O
C1 0.5150(11) 0.4478(6) 0.6684(6) 0.0441(16) Uani d . 1 C
N2 0.6404(9) 0.5245(6) 0.6153(5) 0.0517(15) Uani d . 1 N
H2 0.6194 0.5983 0.6205 0.062 Uiso calc R 1 H
C3 0.7847(10) 0.4929(5) 0.5592(6) 0.0431(16) Uani d . 1 C
H3 0.8578 0.5521 0.5306 0.052 Uiso calc R 1 H
N4 0.8346(9) 0.3877(5) 0.5400(5) 0.0433(13) Uani d . 1 N
C5 0.7193(9) 0.3111(5) 0.5848(5) 0.0351(14) Uani d . 1 C
C6 0.5646(9) 0.3353(5) 0.6444(5) 0.0331(13) Uani d . 1 C
N7 0.4927(7) 0.2313(4) 0.6763(4) 0.0328(11) Uani d . 1 N
C7 0.3251(12) 0.2120(7) 0.7341(7) 0.060(2) Uani d . 1 C
H7A 0.2725 0.1406 0.7069 0.091 Uiso calc R 1 H
H7B 0.2451 0.2758 0.7182 0.091 Uiso calc R 1 H
H7C 0.3455 0.2068 0.8158 0.091 Uiso calc R 1 H
C8 0.5997(10) 0.1479(5) 0.6369(5) 0.0328(14) Uani d . 1 C
H8 0.5804 0.0683 0.6462 0.039 Uiso calc R 1 H
N9 0.7358(8) 0.1941(4) 0.5833(4) 0.0316(11) Uani d . 1 N
C9 0.8788(12) 0.1282(7) 0.5296(6) 0.0520(19) Uani d . 1 C
H9A 0.9064 0.0613 0.5762 0.078 Uiso calc R 1 H
H9B 0.9836 0.1765 0.5228 0.078 Uiso calc R 1 H
H9C 0.8412 0.1032 0.4543 0.078 Uiso calc R 1 H

loop_
_atom_site_aniso_label
_atom_site_aniso_U_11
_atom_site_aniso_U_22
_atom_site_aniso_U_33
_atom_site_aniso_U_12
_atom_site_aniso_U_13
_atom_site_aniso_U_23
I1 0.0493(3) 0.0236(2) 0.0363(2) -0.00380(18) -0.01123(16) 0.00207(15)
O1 0.060(4) 0.057(3) 0.085(4) 0.011(3) 0.020(3) -0.008(3)
C1 0.053(4) 0.037(4) 0.042(3) 0.005(3) -0.006(3) -0.002(3)
N2 0.063(4) 0.030(3) 0.062(3) -0.009(3) -0.009(3) 0.008(3)
C3 0.053(4) 0.028(3) 0.049(3) -0.004(3) 0.003(3) 0.002(3)
N4 0.054(4) 0.031(3) 0.046(3) -0.002(3) 0.002(3) 0.003(2)
C5 0.044(4) 0.027(3) 0.034(3) 0.003(3) -0.008(3) -0.005(2)
C6 0.045(4) 0.021(3) 0.033(3) -0.002(3) -0.006(3) 0.000(2)
N7 0.043(3) 0.025(2) 0.031(2) -0.008(2) -0.004(2) 0.0011(19)
C7 0.064(6) 0.055(5) 0.062(5) -0.013(4) 0.021(4) -0.001(4)
C8 0.049(4) 0.020(3) 0.029(3) -0.007(3) -0.006(3) 0.000(2)
N9 0.043(3) 0.017(2) 0.035(2) 0.000(2) 0.001(2) -0.0007(18)
C9 0.063(5) 0.039(4) 0.053(4) 0.010(4) 0.011(4) -0.002(3)

loop_
_atom_type_symbol
_atom_type_description
_atom_type_scat_dispersion_real
_atom_type_scat_dispersion_imag
_atom_type_scat_source
C C 0.0033 0.0016 'International Tables Vol C Tables 4.2.6.8 and 6.1.1.4'
H H 0.0000 0.0000 'International Tables Vol C Tables 4.2.6.8 and 6.1.1.4'
I I -0.4742 1.8119 'International Tables Vol C Tables 4.2.6.8 and 6.1.1.4'
N N 0.0061 0.0033 'International Tables Vol C Tables 4.2.6.8 and 6.1.1.4'
O O 0.0106 0.0060 'International Tables Vol C Tables 4.2.6.8 and 6.1.1.4'

loop_
_geom_angle_atom_site_label_1
_geom_angle_atom_site_label_2
_geom_angle_atom_site_label_3
_geom_angle
O1 C1 C6 128.4(7)
O1 C1 N2 123.1(7)
C6 C1 N2 108.5(6)
C3 N2 C1 125.6(6)
C3 N2 H2 117.2
C1 N2 H2 117.2
N4 C3 N2 125.8(6)
N4 C3 H3 117.1
N2 C3 H3 117.1
C3 N4 C5 111.5(6)
N4 C5 N9 126.3(6)
N4 C5 C6 127.1(5)
N9 C5 C6 106.6(5)
N7 C6 C1 131.6(6)
N7 C6 C5 106.9(5)
C1 C6 C5 121.3(6)
C8 N7 C6 107.5(5)
C8 N7 C7 125.0(6)
C6 N7 C7 127.3(6)
N7 C7 H7A 109.5
N7 C7 H7B 109.5
H7A C7 H7B 109.5
N7 C7 H7C 109.5
H7A C7 H7C 109.5
H7B C7 H7C 109.5
N9 C8 N7 109.9(5)
N9 C8 H8 125.1
N7 C8 H8 125.1
C8 N9 C5 109.1(5)
C8 N9 C9 124.5(5)
C5 N9 C9 126.4(6)
N9 C9 H9A 109.5
N9 C9 H9B 109.5
H9A C9 H9B 109.5
N9 C9 H9C 109.5
H9A C9 H9C 109.5
H9B C9 H9C 109.5

loop_
_geom_bond_atom_site_label_1
_geom_bond_atom_site_label_2
_geom_bond_distance
_geom_bond_publ_flag
O1 C1 1.214(8) y
C1 C6 1.398(9) ?
C1 N2 1.453(9) y
N2 C3 1.334(9) y
N2 H2 0.8800 ?
C3 N4 1.308(8) y
C3 H3 0.9500 ?
N4 C5 1.360(8) y
C5 N9 1.375(7) y
C5 C6 1.399(10) y
C6 N7 1.386(7) y
N7 C8 1.353(9) y
N7 C7 1.463(9) y
C7 H7A 0.9800 ?
C7 H7B 0.9800 ?
C7 H7C 0.9800 ?
C8 N9 1.328(9) y
C8 H8 0.9500 ?
N9 C9 1.475(9) y
C9 H9A 0.9800 ?
C9 H9B 0.9800 ?
C9 H9C 0.9800 ?

loop_
_geom_hbond_atom_site_label_D
_geom_hbond_atom_site_label_H
_geom_hbond_atom_site_label_A
_geom_hbond_site_symmetry_A
_geom_hbond_distance_DH
_geom_hbond_distance_HA
_geom_hbond_distance_DA
_geom_hbond_angle_DHA
N2 H2 I1 . 0.88 2.64 3.502(7) 166
C3 H3 N4 3_766 0.95 2.58 3.420(9) 148
C7 H7A O1 2_546 0.98 2.39 3.203(10) 140
C8 H8 I1 1_545 0.95 2.91 3.807(6) 159

loop_
_geom_torsion_atom_site_label_1
_geom_torsion_atom_site_label_2
_geom_torsion_atom_site_label_3
_geom_torsion_atom_site_label_4
_geom_torsion
O1 C1 N2 C3 174.9(8)
C6 C1 N2 C3 -3.9(10)
C1 N2 C3 N4 2.0(12)
N2 C3 N4 C5 0.1(10)
C3 N4 C5 N9 -177.6(7)
C3 N4 C5 C6 0.2(10)
O1 C1 C6 N7 -0.2(14)
N2 C1 C6 N7 178.5(7)
O1 C1 C6 C5 -174.8(8)
N2 C1 C6 C5 4.0(9)
N4 C5 C6 N7 -178.4(6)
N9 C5 C6 N7 -0.3(7)
N4 C5 C6 C1 -2.6(11)
N9 C5 C6 C1 175.5(6)
C1 C6 N7 C8 -175.4(8)
C5 C6 N7 C8 -0.3(7)
C1 C6 N7 C7 9.0(12)
C5 C6 N7 C7 -175.8(7)
C6 N7 C8 N9 0.7(7)
C7 N7 C8 N9 176.4(7)
N7 C8 N9 C5 -0.9(7)
N7 C8 N9 C9 180.0(6)
N4 C5 N9 C8 178.8(7)
C6 C5 N9 C8 0.7(7)
N4 C5 N9 C9 -2.1(11)
C6 C5 N9 C9 179.8(7)
